data_2019193
loop_
_publ_author_name
'Shi, Yao-Cheng'
'Duan, Hong-Yang'

_publ_section_title
;
 Two seven-membered heterocycles with 1,2-diaza ring N atoms:
 3,5,7-triphenyl-1,2-diazacyclohepta-1(7),2-diene and
 3,7-bis(2-hydroxyphenyl)-5-phenyl-1,2-diazacyclohepta-1(7),2-diene
;
_journal_coeditor_code SK3507
_journal_issue 10
_journal_name_full 'Acta Crystallographica Section C'
_journal_page_first 1177
_journal_page_last 1180
_journal_paper_doi 10.1107/S0108270113023792
_journal_volume 69
_journal_year 2013
_chemical_formula_iupac 'C23 H20 N2'
_chemical_formula_moiety 'C23 H20 N2'
_chemical_formula_sum 'C23 H20 N2'
_chemical_formula_weight 324.41
_chemical_name_systematic
;
3,5,7-triphenyl-1,2-diazacyclohepta-1(7),2-diene
;
_space_group_IT_number 2
_space_group_name_Hall '-P 1'
_symmetry_cell_setting triclinic
_symmetry_space_group_name_Hall '-P 1'
_symmetry_space_group_name_H-M 'P -1'
_atom_sites_solution_hydrogens geom
_atom_sites_solution_primary direct
_atom_sites_solution_secondary difmap
_audit_creation_method SHELXL97
_cell_angle_alpha 80.2989(19)
_cell_angle_beta 85.094(2)
_cell_angle_gamma 78.1155(19)
_cell_formula_units_Z 4
_cell_length_a 9.4245(14)
_cell_length_b 10.6605(16)
_cell_length_c 18.405(3)
_cell_measurement_reflns_used 5062
_cell_measurement_temperature 296
_cell_measurement_theta_max 27.68
_cell_measurement_theta_min 1.98
_cell_volume 1781.2(5)
_computing_cell_refinement 'SAINT (Bruker, 2009)'
_computing_data_collection 'APEX2 (Bruker, 2009)'
_computing_data_reduction 'SAINT (Bruker, 2009)'
_computing_molecular_graphics
;
PLATON (Spek, 2009) and WinGX (Farrugia, 2012)
;
_computing_publication_material 'publCIF (Westrip, 2010)'
_computing_structure_refinement 'SHELXTL (Sheldrick, 2008)'
_computing_structure_solution 'SIR2004 (Burla <i>et al.</i>, 2005)'
_diffrn_ambient_temperature 296
_diffrn_measured_fraction_theta_full 0.979
_diffrn_measured_fraction_theta_max 0.979
_diffrn_measurement_device_type 'Bruker SMART APEX CCD area-detector'
_diffrn_measurement_method '\w and \f'
_diffrn_radiation_monochromator graphite
_diffrn_radiation_source 'fine-focus sealed tube'
_diffrn_radiation_type MoK\a
_diffrn_radiation_wavelength 0.71073
_diffrn_reflns_av_R_equivalents 0.0301
_diffrn_reflns_av_sigmaI/netI 0.0479
_diffrn_reflns_limit_h_max 12
_diffrn_reflns_limit_h_min -11
_diffrn_reflns_limit_k_max 13
_diffrn_reflns_limit_k_min -13
_diffrn_reflns_limit_l_max 24
_diffrn_reflns_limit_l_min -24
_diffrn_reflns_number 15860
_diffrn_reflns_theta_full 27.68
_diffrn_reflns_theta_max 27.68
_diffrn_reflns_theta_min 1.98
_exptl_absorpt_coefficient_mu 0.071
_exptl_absorpt_correction_T_max 0.982
_exptl_absorpt_correction_T_min 0.967
_exptl_absorpt_correction_type multi-scan
_exptl_absorpt_process_details '(SADABS; Sheldrick, 2004)'
_exptl_crystal_colour white
_exptl_crystal_density_diffrn 1.210
_exptl_crystal_density_method 'not measured'
_exptl_crystal_description block
_exptl_crystal_F_000 688
_exptl_crystal_size_max 0.24
_exptl_crystal_size_mid 0.20
_exptl_crystal_size_min 0.15
_refine_diff_density_max 0.175
_refine_diff_density_min -0.206
_refine_ls_extinction_method none
_refine_ls_goodness_of_fit_ref 1.018
_refine_ls_hydrogen_treatment constr
_refine_ls_matrix_type full
_refine_ls_number_parameters 451
_refine_ls_number_reflns 8141
_refine_ls_number_restraints 0
_refine_ls_restrained_S_all 1.018
_refine_ls_R_factor_all 0.0875
_refine_ls_R_factor_gt 0.0490
_refine_ls_shift/su_max 0.000
_refine_ls_shift/su_mean 0.000
_refine_ls_structure_factor_coef Fsqd
_refine_ls_weighting_details 'calc w = 1/[\s^2^(Fo^2^)+(0.0725P)^2^+0.0625P] where P=(Fo^2^+2Fc^2^)/3'
_refine_ls_weighting_scheme calc
_refine_ls_wR_factor_gt 0.1260
_refine_ls_wR_factor_ref 0.1492
_reflns_number_gt 5062
_reflns_number_total 8141
_reflns_threshold_expression I>2\s(I)
_cod_data_source_file sk3507.cif
_cod_data_source_block I
_cod_original_cell_volume 1781.1(5)
_cod_database_code 2019193

loop_
_symmetry_equiv_pos_as_xyz
'x, y, z'
'-x, -y, -z'

loop_
_atom_site_type_symbol
_atom_site_label
_atom_site_fract_x
_atom_site_fract_y
_atom_site_fract_z
_atom_site_U_iso_or_equiv
_atom_site_adp_type
_atom_site_calc_flag
_atom_site_refinement_flags
_atom_site_occupancy
_atom_site_symmetry_multiplicity
C C1 0.45206(19) 0.35100(18) 0.06052(10) 0.0567(5) Uani d . 1 1
H H1 0.4049 0.4128 0.0240 0.068 Uiso calc R 1 1
C C2 0.5909(2) 0.2851(2) 0.04550(11) 0.0630(5) Uani d . 1 1
H H2 0.6366 0.3030 -0.0008 0.076 Uiso calc R 1 1
C C3 0.6618(2) 0.19324(19) 0.09872(12) 0.0650(5) Uani d . 1 1
H H3 0.7548 0.1481 0.0883 0.078 Uiso calc R 1 1
C C4 0.5946(2) 0.1683(2) 0.16752(13) 0.0693(6) Uani d . 1 1
H H4 0.6432 0.1071 0.2039 0.083 Uiso calc R 1 1
C C5 0.4549(2) 0.23370(17) 0.18309(11) 0.0589(5) Uani d . 1 1
H H5 0.4102 0.2154 0.2296 0.071 Uiso calc R 1 1
C C6 0.38163(17) 0.32626(15) 0.12960(9) 0.0459(4) Uani d . 1 1
C C7 0.23121(17) 0.39697(16) 0.14432(9) 0.0461(4) Uani d . 1 1
C C8 0.12814(18) 0.33644(16) 0.19997(9) 0.0478(4) Uani d . 1 1
H H8A 0.0805 0.3993 0.2311 0.057 Uiso calc R 1 1
H H8B 0.1826 0.2630 0.2312 0.057 Uiso calc R 1 1
C C9 0.01134(17) 0.29026(15) 0.16181(9) 0.0442(4) Uani d . 1 1
H H9 -0.0735 0.2906 0.1965 0.053 Uiso calc R 1 1
C C10 0.05610(17) 0.15394(15) 0.14295(9) 0.0444(4) Uani d . 1 1
C C11 0.1572(2) 0.12425(17) 0.08598(11) 0.0596(5) Uani d . 1 1
H H11 0.2032 0.1885 0.0597 0.071 Uiso calc R 1 1
C C12 0.1908(2) 0.00012(19) 0.06769(12) 0.0703(6) Uani d . 1 1
H H12 0.2587 -0.0179 0.0292 0.084 Uiso calc R 1 1
C C13 0.1246(2) -0.09664(18) 0.10582(12) 0.0658(5) Uani d . 1 1
H H13 0.1455 -0.1792 0.0926 0.079 Uiso calc R 1 1
C C14 0.0278(2) -0.06981(17) 0.16334(11) 0.0619(5) Uani d . 1 1
H H14 -0.0157 -0.1352 0.1902 0.074 Uiso calc R 1 1
C C15 -0.00653(18) 0.05436(17) 0.18225(10) 0.0517(4) Uani d . 1 1
H H15 -0.0723 0.0708 0.2218 0.062 Uiso calc R 1 1
C C16 -0.03654(18) 0.39067(15) 0.09335(9) 0.0474(4) Uani d . 1 1
H H16A 0.0364 0.3792 0.0533 0.057 Uiso calc R 1 1
H H16B -0.1269 0.3767 0.0776 0.057 Uiso calc R 1 1
C C17 -0.05721(18) 0.52700(15) 0.11026(9) 0.0463(4) Uani d . 1 1
C C18 -0.20589(18) 0.60540(16) 0.11874(9) 0.0475(4) Uani d . 1 1
C C19 -0.32386(19) 0.54717(19) 0.14197(11) 0.0592(5) Uani d . 1 1
H H19 -0.3103 0.4572 0.1529 0.071 Uiso calc R 1 1
C C20 -0.4617(2) 0.6214(2) 0.14902(12) 0.0688(5) Uani d . 1 1
H H20 -0.5402 0.5814 0.1649 0.083 Uiso calc R 1 1
C C21 -0.4828(2) 0.7542(2) 0.13257(11) 0.0690(6) Uani d . 1 1
H H21 -0.5757 0.8038 0.1372 0.083 Uiso calc R 1 1
C C22 -0.3676(2) 0.8138(2) 0.10936(11) 0.0650(5) Uani d . 1 1
H H22 -0.3827 0.9037 0.0980 0.078 Uiso calc R 1 1
C C23 -0.2289(2) 0.74058(17) 0.10276(10) 0.0553(4) Uani d . 1 1
H H23 -0.1509 0.7816 0.0877 0.066 Uiso calc R 1 1
C C24 0.64207(19) 0.85674(17) 0.43180(10) 0.0542(4) Uani d . 1 1
H H24 0.5895 0.8962 0.4698 0.065 Uiso calc R 1 1
C C25 0.7791(2) 0.78340(18) 0.44365(11) 0.0612(5) Uani d . 1 1
H H25 0.8178 0.7736 0.4895 0.073 Uiso calc R 1 1
C C26 0.8592(2) 0.72444(18) 0.38795(12) 0.0638(5) Uani d . 1 1
H H26 0.9515 0.6750 0.3962 0.077 Uiso calc R 1 1
C C27 0.8017(2) 0.73931(19) 0.32052(12) 0.0664(5) Uani d . 1 1
H H27 0.8558 0.7007 0.2826 0.080 Uiso calc R 1 1
C C28 0.6633(2) 0.81159(18) 0.30837(10) 0.0594(5) Uani d . 1 1
H H28 0.6247 0.8195 0.2626 0.071 Uiso calc R 1 1
C C29 0.58134(18) 0.87253(16) 0.36372(9) 0.0473(4) Uani d . 1 1
C C30 0.43378(18) 0.95174(16) 0.35081(9) 0.0472(4) Uani d . 1 1
C C31 0.33390(18) 0.91588(17) 0.30130(9) 0.0492(4) Uani d . 1 1
H H31A 0.3893 0.8541 0.2714 0.059 Uiso calc R 1 1
H H31B 0.2906 0.9927 0.2684 0.059 Uiso calc R 1 1
C C32 0.21158(18) 0.85520(15) 0.34815(9) 0.0455(4) Uani d . 1 1
H H32 0.1286 0.8720 0.3169 0.055 Uiso calc R 1 1
C C33 0.25497(17) 0.70859(15) 0.36832(9) 0.0458(4) Uani d . 1 1
C C34 0.2912(2) 0.64605(18) 0.43816(11) 0.0702(6) Uani d . 1 1
H H34 0.2901 0.6944 0.4759 0.084 Uiso calc R 1 1
C C35 0.3293(3) 0.5110(2) 0.45268(13) 0.0803(6) Uani d . 1 1
H H35 0.3527 0.4704 0.5001 0.096 Uiso calc R 1 1
C C36 0.3329(2) 0.43795(19) 0.39851(14) 0.0700(6) Uani d . 1 1
H H36 0.3590 0.3480 0.4085 0.084 Uiso calc R 1 1
C C37 0.2974(2) 0.4986(2) 0.32940(13) 0.0720(6) Uani d . 1 1
H H37 0.2996 0.4495 0.2919 0.086 Uiso calc R 1 1
C C38 0.2583(2) 0.63236(19) 0.31423(11) 0.0625(5) Uani d . 1 1
H H38 0.2337 0.6717 0.2667 0.075 Uiso calc R 1 1
C C39 0.16124(19) 0.92650(16) 0.41463(9) 0.0510(4) Uani d . 1 1
H H39A 0.0696 0.9055 0.4359 0.061 Uiso calc R 1 1
H H39B 0.2323 0.8984 0.4521 0.061 Uiso calc R 1 1
C C40 0.14324(19) 1.07091(16) 0.39051(9) 0.0478(4) Uani d . 1 1
C C41 -0.00265(18) 1.15585(16) 0.38144(9) 0.0465(4) Uani d . 1 1
C C42 -0.1257(2) 1.10590(18) 0.37626(10) 0.0570(5) Uani d . 1 1
H H42 -0.1177 1.0166 0.3806 0.068 Uiso calc R 1 1
C C43 -0.2598(2) 1.1862(2) 0.36478(12) 0.0700(6) Uani d . 1 1
H H43 -0.3410 1.1507 0.3617 0.084 Uiso calc R 1 1
C C44 -0.2728(2) 1.3181(2) 0.35797(12) 0.0739(6) Uani d . 1 1
H H44 -0.3623 1.3724 0.3491 0.089 Uiso calc R 1 1
C C45 -0.1526(2) 1.36985(19) 0.36436(11) 0.0679(5) Uani d . 1 1
H H45 -0.1619 1.4593 0.3605 0.082 Uiso calc R 1 1
C C46 -0.0187(2) 1.29029(17) 0.37643(10) 0.0543(4) Uani d . 1 1
H H46 0.0612 1.3263 0.3813 0.065 Uiso calc R 1 1
N N1 0.19129(15) 0.50891(14) 0.10536(8) 0.0554(4) Uani d . 1 1
N N2 0.05077(15) 0.57917(13) 0.11899(9) 0.0547(4) Uani d . 1 1
N N3 0.39270(16) 1.04815(14) 0.38622(8) 0.0543(4) Uani d . 1 1
N N4 0.25420(15) 1.12582(13) 0.37384(8) 0.0514(4) Uani d . 1 1

loop_
_atom_site_aniso_label
_atom_site_aniso_U_11
_atom_site_aniso_U_22
_atom_site_aniso_U_33
_atom_site_aniso_U_12
_atom_site_aniso_U_13
_atom_site_aniso_U_23
C1 0.0509(11) 0.0633(12) 0.0548(11) -0.0083(9) -0.0072(8) -0.0070(9)
C2 0.0505(11) 0.0795(14) 0.0624(12) -0.0121(10) -0.0010(9) -0.0225(10)
C3 0.0481(11) 0.0632(13) 0.0866(15) -0.0011(9) -0.0098(10) -0.0279(11)
C4 0.0582(12) 0.0601(12) 0.0836(15) -0.0014(10) -0.0164(11) -0.0009(10)
C5 0.0550(11) 0.0534(11) 0.0650(12) -0.0087(9) -0.0076(9) 0.0000(9)
C6 0.0441(9) 0.0425(9) 0.0546(10) -0.0130(7) -0.0082(7) -0.0090(7)
C7 0.0454(9) 0.0448(9) 0.0504(9) -0.0134(7) -0.0042(7) -0.0070(7)
C8 0.0502(10) 0.0491(10) 0.0445(9) -0.0110(8) -0.0026(7) -0.0069(7)
C9 0.0428(9) 0.0434(9) 0.0463(9) -0.0112(7) 0.0026(7) -0.0060(7)
C10 0.0430(9) 0.0414(9) 0.0486(9) -0.0091(7) -0.0064(7) -0.0033(7)
C11 0.0628(11) 0.0466(10) 0.0699(12) -0.0158(9) 0.0144(9) -0.0132(9)
C12 0.0742(13) 0.0548(12) 0.0814(14) -0.0092(10) 0.0142(11) -0.0226(10)
C13 0.0676(13) 0.0435(10) 0.0878(15) -0.0076(9) -0.0116(11) -0.0148(10)
C14 0.0664(12) 0.0436(10) 0.0767(13) -0.0210(9) -0.0164(10) 0.0069(9)
C15 0.0498(10) 0.0514(10) 0.0527(10) -0.0135(8) -0.0073(8) 0.0018(8)
C16 0.0480(9) 0.0452(9) 0.0494(9) -0.0062(7) -0.0049(7) -0.0108(7)
C17 0.0496(10) 0.0416(9) 0.0467(9) -0.0092(8) -0.0022(7) -0.0035(7)
C18 0.0487(10) 0.0470(10) 0.0476(9) -0.0058(8) -0.0070(7) -0.0113(7)
C19 0.0520(11) 0.0558(11) 0.0716(12) -0.0107(9) 0.0001(9) -0.0165(9)
C20 0.0516(11) 0.0788(15) 0.0807(14) -0.0135(10) 0.0033(10) -0.0277(11)
C21 0.0540(12) 0.0847(16) 0.0662(13) 0.0106(11) -0.0097(10) -0.0324(11)
C22 0.0721(14) 0.0549(11) 0.0639(12) 0.0058(10) -0.0127(10) -0.0149(9)
C23 0.0574(11) 0.0481(10) 0.0602(11) -0.0065(9) -0.0081(9) -0.0096(8)
C24 0.0575(11) 0.0530(11) 0.0543(10) -0.0146(9) -0.0031(8) -0.0099(8)
C25 0.0620(12) 0.0569(11) 0.0665(12) -0.0160(9) -0.0165(10) -0.0027(9)
C26 0.0508(11) 0.0505(11) 0.0872(15) -0.0095(9) -0.0068(10) -0.0017(10)
C27 0.0614(12) 0.0599(12) 0.0740(14) -0.0066(10) 0.0123(10) -0.0139(10)
C28 0.0632(12) 0.0630(12) 0.0515(10) -0.0114(9) -0.0018(9) -0.0092(9)
C29 0.0495(10) 0.0440(9) 0.0499(10) -0.0143(8) -0.0007(8) -0.0064(7)
C30 0.0520(10) 0.0442(9) 0.0470(9) -0.0146(8) -0.0015(7) -0.0055(7)
C31 0.0558(10) 0.0499(10) 0.0424(9) -0.0112(8) -0.0014(7) -0.0078(7)
C32 0.0475(9) 0.0455(9) 0.0455(9) -0.0116(7) -0.0052(7) -0.0076(7)
C33 0.0406(9) 0.0437(9) 0.0554(10) -0.0121(7) -0.0008(7) -0.0099(8)
C34 0.1031(16) 0.0477(11) 0.0613(12) -0.0147(11) -0.0170(11) -0.0067(9)
C35 0.1083(18) 0.0515(12) 0.0784(15) -0.0149(12) -0.0161(13) 0.0026(11)
C36 0.0651(13) 0.0423(11) 0.1010(17) -0.0113(9) 0.0053(12) -0.0101(11)
C37 0.0768(14) 0.0593(13) 0.0890(16) -0.0194(11) 0.0038(12) -0.0340(12)
C38 0.0697(13) 0.0589(12) 0.0612(11) -0.0102(10) -0.0049(9) -0.0178(9)
C39 0.0580(10) 0.0457(10) 0.0477(9) -0.0094(8) 0.0025(8) -0.0058(7)
C40 0.0567(10) 0.0416(9) 0.0450(9) -0.0094(8) 0.0012(8) -0.0086(7)
C41 0.0530(10) 0.0446(9) 0.0423(9) -0.0118(8) 0.0047(7) -0.0092(7)
C42 0.0567(11) 0.0503(10) 0.0646(12) -0.0125(9) 0.0048(9) -0.0121(9)
C43 0.0530(12) 0.0730(14) 0.0861(15) -0.0146(10) 0.0016(10) -0.0181(11)
C44 0.0553(12) 0.0725(15) 0.0855(15) 0.0038(11) 0.0031(11) -0.0126(11)
C45 0.0683(13) 0.0482(11) 0.0821(14) -0.0042(10) 0.0078(11) -0.0102(10)
C46 0.0572(11) 0.0457(10) 0.0590(11) -0.0097(8) 0.0054(8) -0.0101(8)
N1 0.0458(8) 0.0458(9) 0.0715(10) -0.0101(7) 0.0000(7) -0.0009(7)
N2 0.0477(8) 0.0429(8) 0.0719(10) -0.0101(7) -0.0020(7) -0.0035(7)
N3 0.0531(9) 0.0462(8) 0.0660(10) -0.0096(7) -0.0065(7) -0.0137(7)
N4 0.0524(9) 0.0442(8) 0.0592(9) -0.0085(7) -0.0068(7) -0.0116(7)

loop_
_atom_type_symbol
_atom_type_description
_atom_type_scat_dispersion_real
_atom_type_scat_dispersion_imag
_atom_type_scat_source
C C 0.0033 0.0016 'International Tables Vol C Tables 4.2.6.8 and 6.1.1.4'
H H 0.0000 0.0000 'International Tables Vol C Tables 4.2.6.8 and 6.1.1.4'
N N 0.0061 0.0033 'International Tables Vol C Tables 4.2.6.8 and 6.1.1.4'

loop_
_geom_angle_atom_site_label_1
_geom_angle_atom_site_label_2
_geom_angle_atom_site_label_3
_geom_angle
_geom_angle_publ_flag
C2 C1 C6 120.96(17) ?
C2 C1 H1 119.5 ?
C6 C1 H1 119.5 ?
C3 C2 C1 120.23(18) ?
C3 C2 H2 119.9 ?
C1 C2 H2 119.9 ?
C2 C3 C4 119.67(18) ?
C2 C3 H3 120.2 ?
C4 C3 H3 120.2 ?
C3 C4 C5 120.53(18) ?
C3 C4 H4 119.7 ?
C5 C4 H4 119.7 ?
C4 C5 C6 120.38(18) ?
C4 C5 H5 119.8 ?
C6 C5 H5 119.8 ?
C5 C6 C1 118.22(16) ?
C5 C6 C7 121.65(15) ?
C1 C6 C7 120.12(15) ?
N1 C7 C6 117.17(14) y
N1 C7 C8 121.65(15) y
C6 C7 C8 121.11(14) y
C7 C8 C9 111.65(13) ?
C7 C8 H8A 109.3 ?
C9 C8 H8A 109.3 ?
C7 C8 H8B 109.3 ?
C9 C8 H8B 109.3 ?
H8A C8 H8B 108.0 ?
C10 C9 C16 111.73(13) ?
C10 C9 C8 114.79(13) ?
C16 C9 C8 109.01(13) ?
C10 C9 H9 107.0 ?
C16 C9 H9 107.0 ?
C8 C9 H9 107.0 ?
C15 C10 C11 117.68(16) ?
C15 C10 C9 120.10(15) ?
C11 C10 C9 122.21(14) ?
C12 C11 C10 120.91(17) ?
C12 C11 H11 119.5 ?
C10 C11 H11 119.5 ?
C13 C12 C11 120.68(19) ?
C13 C12 H12 119.7 ?
C11 C12 H12 119.7 ?
C14 C13 C12 119.08(18) ?
C14 C13 H13 120.5 ?
C12 C13 H13 120.5 ?
C13 C14 C15 120.72(17) ?
C13 C14 H14 119.6 ?
C15 C14 H14 119.6 ?
C10 C15 C14 120.88(17) ?
C10 C15 H15 119.6 ?
C14 C15 H15 119.6 ?
C17 C16 C9 110.90(13) ?
C17 C16 H16A 109.5 ?
C9 C16 H16A 109.5 ?
C17 C16 H16B 109.5 ?
C9 C16 H16B 109.5 ?
H16A C16 H16B 108.0 ?
N2 C17 C18 117.66(15) y
N2 C17 C16 122.19(15) y
C18 C17 C16 120.14(14) y
C19 C18 C23 118.65(16) ?
C19 C18 C17 121.36(15) ?
C23 C18 C17 119.99(15) ?
C20 C19 C18 120.67(18) ?
C20 C19 H19 119.7 ?
C18 C19 H19 119.7 ?
C21 C20 C19 120.03(19) ?
C21 C20 H20 120.0 ?
C19 C20 H20 120.0 ?
C22 C21 C20 120.26(18) ?
C22 C21 H21 119.9 ?
C20 C21 H21 119.9 ?
C21 C22 C23 120.28(19) ?
C21 C22 H22 119.9 ?
C23 C22 H22 119.9 ?
C22 C23 C18 120.11(18) ?
C22 C23 H23 119.9 ?
C18 C23 H23 119.9 ?
C25 C24 C29 120.87(17) ?
C25 C24 H24 119.6 ?
C29 C24 H24 119.6 ?
C24 C25 C26 120.53(18) ?
C24 C25 H25 119.7 ?
C26 C25 H25 119.7 ?
C27 C26 C25 119.50(18) ?
C27 C26 H26 120.2 ?
C25 C26 H26 120.2 ?
C26 C27 C28 120.37(19) ?
C26 C27 H27 119.8 ?
C28 C27 H27 119.8 ?
C27 C28 C29 120.92(18) ?
C27 C28 H28 119.5 ?
C29 C28 H28 119.5 ?
C24 C29 C28 117.80(16) ?
C24 C29 C30 120.94(15) ?
C28 C29 C30 121.26(16) ?
N3 C30 C29 117.17(15) y
N3 C30 C31 121.53(15) y
C29 C30 C31 121.22(15) y
C30 C31 C32 110.55(13) ?
C30 C31 H31A 109.5 ?
C32 C31 H31A 109.5 ?
C30 C31 H31B 109.5 ?
C32 C31 H31B 109.5 ?
H31A C31 H31B 108.1 ?
C33 C32 C39 114.17(13) ?
C33 C32 C31 112.31(13) ?
C39 C32 C31 109.82(13) ?
C33 C32 H32 106.7 ?
C39 C32 H32 106.7 ?
C31 C32 H32 106.7 ?
C34 C33 C38 117.41(17) ?
C34 C33 C32 123.80(16) ?
C38 C33 C32 118.78(16) ?
C33 C34 C35 120.62(19) ?
C33 C34 H34 119.7 ?
C35 C34 H34 119.7 ?
C36 C35 C34 121.0(2) ?
C36 C35 H35 119.5 ?
C34 C35 H35 119.5 ?
C35 C36 C37 118.90(19) ?
C35 C36 H36 120.6 ?
C37 C36 H36 120.6 ?
C36 C37 C38 120.83(19) ?
C36 C37 H37 119.6 ?
C38 C37 H37 119.6 ?
C33 C38 C37 121.25(19) ?
C33 C38 H38 119.4 ?
C37 C38 H38 119.4 ?
C40 C39 C32 109.97(13) ?
C40 C39 H39A 109.7 ?
C32 C39 H39A 109.7 ?
C40 C39 H39B 109.7 ?
C32 C39 H39B 109.7 ?
H39A C39 H39B 108.2 ?
N4 C40 C41 116.91(14) y
N4 C40 C39 121.36(15) y
C41 C40 C39 121.68(14) y
C42 C41 C46 117.92(16) ?
C42 C41 C40 121.87(15) ?
C46 C41 C40 120.19(15) ?
C43 C42 C41 121.42(18) ?
C43 C42 H42 119.3 ?
C41 C42 H42 119.3 ?
C44 C43 C42 119.85(19) ?
C44 C43 H43 120.1 ?
C42 C43 H43 120.1 ?
C43 C44 C45 119.79(19) ?
C43 C44 H44 120.1 ?
C45 C44 H44 120.1 ?
C44 C45 C46 120.65(19) ?
C44 C45 H45 119.7 ?
C46 C45 H45 119.7 ?
C45 C46 C41 120.33(17) ?
C45 C46 H46 119.8 ?
C41 C46 H46 119.8 ?
C7 N1 N2 118.48(13) ?
C17 N2 N1 117.55(14) ?
C30 N3 N4 118.10(14) ?
C40 N4 N3 117.54(14) ?

loop_
_geom_bond_atom_site_label_1
_geom_bond_atom_site_label_2
_geom_bond_distance
_geom_bond_publ_flag
C1 C2 1.381(2) ?
C1 C6 1.393(2) ?
C1 H1 0.9300 ?
C2 C3 1.373(3) ?
C2 H2 0.9300 ?
C3 C4 1.376(3) ?
C3 H3 0.9300 ?
C4 C5 1.388(3) ?
C4 H4 0.9300 ?
C5 C6 1.389(2) ?
C5 H5 0.9300 ?
C6 C7 1.488(2) y
C7 N1 1.286(2) y
C7 C8 1.508(2) ?
C8 C9 1.555(2) ?
C8 H8A 0.9700 ?
C8 H8B 0.9700 ?
C9 C10 1.517(2) ?
C9 C16 1.543(2) ?
C9 H9 0.9800 ?
C10 C15 1.387(2) ?
C10 C11 1.387(2) ?
C11 C12 1.387(3) ?
C11 H11 0.9300 ?
C12 C13 1.375(3) ?
C12 H12 0.9300 ?
C13 C14 1.365(3) ?
C13 H13 0.9300 ?
C14 C15 1.392(3) ?
C14 H14 0.9300 ?
C15 H15 0.9300 ?
C16 C17 1.508(2) ?
C16 H16A 0.9700 ?
C16 H16B 0.9700 ?
C17 N2 1.289(2) y
C17 C18 1.487(2) y
C18 C19 1.385(2) ?
C18 C23 1.396(2) ?
C19 C20 1.384(3) ?
C19 H19 0.9300 ?
C20 C21 1.372(3) ?
C20 H20 0.9300 ?
C21 C22 1.370(3) ?
C21 H21 0.9300 ?
C22 C23 1.385(2) ?
C22 H22 0.9300 ?
C23 H23 0.9300 ?
C24 C25 1.379(2) ?
C24 C29 1.392(2) ?
C24 H24 0.9300 ?
C25 C26 1.380(3) ?
C25 H25 0.9300 ?
C26 C27 1.368(3) ?
C26 H26 0.9300 ?
C27 C28 1.387(3) ?
C27 H27 0.9300 ?
C28 C29 1.392(2) ?
C28 H28 0.9300 ?
C29 C30 1.486(2) y
C30 N3 1.284(2) y
C30 C31 1.508(2) ?
C31 C32 1.562(2) ?
C31 H31A 0.9700 ?
C31 H31B 0.9700 ?
C32 C33 1.521(2) ?
C32 C39 1.538(2) ?
C32 H32 0.9800 ?
C33 C34 1.380(2) ?
C33 C38 1.382(2) ?
C34 C35 1.395(3) ?
C34 H34 0.9300 ?
C35 C36 1.359(3) ?
C35 H35 0.9300 ?
C36 C37 1.362(3) ?
C36 H36 0.9300 ?
C37 C38 1.384(3) ?
C37 H37 0.9300 ?
C38 H38 0.9300 ?
C39 C40 1.507(2) ?
C39 H39A 0.9700 ?
C39 H39B 0.9700 ?
C40 N4 1.291(2) y
C40 C41 1.488(2) y
C41 C42 1.388(2) ?
C41 C46 1.398(2) ?
C42 C43 1.384(3) ?
C42 H42 0.9300 ?
C43 C44 1.371(3) ?
C43 H43 0.9300 ?
C44 C45 1.380(3) ?
C44 H44 0.9300 ?
C45 C46 1.380(2) ?
C45 H45 0.9300 ?
C46 H46 0.9300 ?
N1 N2 1.4056(19) y
N3 N4 1.4083(19) y

loop_
_geom_torsion_atom_site_label_1
_geom_torsion_atom_site_label_2
_geom_torsion_atom_site_label_3
_geom_torsion_atom_site_label_4
_geom_torsion
_geom_torsion_publ_flag
C6 C1 C2 C3 0.2(3) ?
C1 C2 C3 C4 -0.8(3) ?
C2 C3 C4 C5 1.0(3) ?
C3 C4 C5 C6 -0.6(3) ?
C4 C5 C6 C1 0.0(3) ?
C4 C5 C6 C7 179.31(17) ?
C2 C1 C6 C5 0.2(3) ?
C2 C1 C6 C7 -179.12(16) ?
C5 C6 C7 N1 155.10(17) ?
C1 C6 C7 N1 -25.6(2) ?
C5 C6 C7 C8 -27.9(2) ?
C1 C6 C7 C8 151.36(16) ?
N1 C7 C8 C9 71.8(2) ?
C6 C7 C8 C9 -105.05(17) ?
C7 C8 C9 C10 87.21(17) ?
C7 C8 C9 C16 -38.97(18) ?
C16 C9 C10 C15 -126.52(16) ?
C8 C9 C10 C15 108.72(17) ?
C16 C9 C10 C11 52.3(2) ?
C8 C9 C10 C11 -72.5(2) ?
C15 C10 C11 C12 2.0(3) ?
C9 C10 C11 C12 -176.81(17) ?
C10 C11 C12 C13 -0.2(3) ?
C11 C12 C13 C14 -1.6(3) ?
C12 C13 C14 C15 1.6(3) ?
C11 C10 C15 C14 -2.1(2) ?
C9 C10 C15 C14 176.75(15) ?
C13 C14 C15 C10 0.3(3) ?
C10 C9 C16 C17 -170.82(13) ?
C8 C9 C16 C17 -42.90(17) ?
C9 C16 C17 N2 72.4(2) ?
C9 C16 C17 C18 -106.57(16) ?
N2 C17 C18 C19 -151.71(17) ?
C16 C17 C18 C19 27.3(2) ?
N2 C17 C18 C23 28.7(2) ?
C16 C17 C18 C23 -152.37(16) ?
C23 C18 C19 C20 0.2(3) ?
C17 C18 C19 C20 -179.48(17) ?
C18 C19 C20 C21 0.3(3) ?
C19 C20 C21 C22 -0.2(3) ?
C20 C21 C22 C23 -0.4(3) ?
C21 C22 C23 C18 0.9(3) ?
C19 C18 C23 C22 -0.8(3) ?
C17 C18 C23 C22 178.86(16) ?
C29 C24 C25 C26 0.3(3) ?
C24 C25 C26 C27 0.1(3) ?
C25 C26 C27 C28 -0.9(3) ?
C26 C27 C28 C29 1.3(3) ?
C25 C24 C29 C28 0.2(2) ?
C25 C24 C29 C30 -179.90(16) ?
C27 C28 C29 C24 -1.0(3) ?
C27 C28 C29 C30 179.10(16) ?
C24 C29 C30 N3 31.3(2) ?
C28 C29 C30 N3 -148.76(17) ?
C24 C29 C30 C31 -145.51(16) ?
C28 C29 C30 C31 34.4(2) ?
N3 C30 C31 C32 -71.6(2) ?
C29 C30 C31 C32 105.09(17) ?
C30 C31 C32 C33 -89.81(17) ?
C30 C31 C32 C39 38.37(18) ?
C39 C32 C33 C34 -19.5(2) ?
C31 C32 C33 C34 106.31(19) ?
C39 C32 C33 C38 160.18(16) ?
C31 C32 C33 C38 -73.96(19) ?
C38 C33 C34 C35 0.0(3) ?
C32 C33 C34 C35 179.74(18) ?
C33 C34 C35 C36 0.5(3) ?
C34 C35 C36 C37 -0.4(3) ?
C35 C36 C37 C38 -0.1(3) ?
C34 C33 C38 C37 -0.5(3) ?
C32 C33 C38 C37 179.76(16) ?
C36 C37 C38 C33 0.5(3) ?
C33 C32 C39 C40 171.24(14) ?
C31 C32 C39 C40 44.09(18) ?
C32 C39 C40 N4 -72.9(2) ?
C32 C39 C40 C41 104.24(17) ?
N4 C40 C41 C42 160.69(16) ?
C39 C40 C41 C42 -16.5(2) ?
N4 C40 C41 C46 -18.1(2) ?
C39 C40 C41 C46 164.70(15) ?
C46 C41 C42 C43 1.5(3) ?
C40 C41 C42 C43 -177.30(17) ?
C41 C42 C43 C44 0.3(3) ?
C42 C43 C44 C45 -1.5(3) ?
C43 C44 C45 C46 1.0(3) ?
C44 C45 C46 C41 0.8(3) ?
C42 C41 C46 C45 -2.0(3) ?
C40 C41 C46 C45 176.79(16) ?
C6 C7 N1 N2 -178.77(14) ?
C8 C7 N1 N2 4.2(2) ?
C18 C17 N2 N1 -175.19(14) ?
C16 C17 N2 N1 5.9(2) ?
C7 N1 N2 C17 -60.5(2) y
C29 C30 N3 N4 178.94(13) ?
C31 C30 N3 N4 -4.2(2) ?
C41 C40 N4 N3 176.38(14) ?
C39 C40 N4 N3 -6.4(2) ?
C30 N3 N4 C40 61.8(2) y
